data_7112510
loop_
_publ_author_name
'Schmid, Fabian'
'Jessen, Henning J.'
'Burch, Patrick'
'Gademann, Karl'

_publ_section_title
;
 Truncated militarinone fragments identified by total chemical synthesis
 induce neurite outgrowth
;
_journal_issue 1
_journal_name_full MedChemComm
_journal_page_first 135
_journal_paper_doi 10.1039/c2md20181j
_journal_volume 4
_journal_year 2013
_chemical_formula_moiety 'C16 H17 N1 O5'
_chemical_formula_sum 'C16 H17 N O5'
_chemical_formula_weight 303.31
_space_group_IT_number 14
_symmetry_cell_setting monoclinic
_symmetry_space_group_name_Hall '-P 2ybc'
_symmetry_space_group_name_H-M 'P 1 21/c 1'
_atom_sites_solution_hydrogens geom
_atom_sites_solution_primary direct
_cell_angle_alpha 90
_cell_angle_beta 92.747(3)
_cell_angle_gamma 90
_cell_formula_units_Z 4
_cell_length_a 11.3216(5)
_cell_length_b 7.0251(3)
_cell_length_c 18.4969(8)
_cell_measurement_reflns_used 3098
_cell_measurement_temperature 123
_cell_measurement_theta_max 27
_cell_measurement_theta_min 4
_cell_volume 1469.47(11)
_computing_cell_refinement 'Apex2 (Bruker AXS, 2006)'
_computing_data_collection 'Apex2 (Bruker AXS, 2006)'
_computing_data_reduction 'Apex2 (Bruker AXS, 2006)'
_computing_molecular_graphics 'CAMERON (Watkin et al., 1996)'
_computing_publication_material 'CRYSTALS (Betteridge et al., 2003)'
_computing_structure_refinement 'CRYSTALS (Betteridge et al., 2003)'
_computing_structure_solution 'SIR92 (Altomare et al., 1994)'
_diffrn_ambient_temperature 123
_diffrn_measured_fraction_theta_full 0.999
_diffrn_measured_fraction_theta_max 0.999
_diffrn_measurement_device 'Bruker Kappa Apex2'
_diffrn_measurement_device_type Area
_diffrn_measurement_method '\f & \w scans'
_diffrn_radiation_monochromator graphite
_diffrn_radiation_type 'Mo K\a'
_diffrn_radiation_wavelength 0.71073
_diffrn_reflns_av_R_equivalents 0.097
_diffrn_reflns_limit_h_max 16
_diffrn_reflns_limit_h_min -16
_diffrn_reflns_limit_k_max 10
_diffrn_reflns_limit_k_min -10
_diffrn_reflns_limit_l_max 26
_diffrn_reflns_limit_l_min -26
_diffrn_reflns_number 28905
_diffrn_reflns_theta_full 30.999
_diffrn_reflns_theta_max 30.999
_diffrn_reflns_theta_min 1.801
_diffrn_standards_number 0
_exptl_absorpt_coefficient_mu 0.103
_exptl_absorpt_correction_T_max 1.00
_exptl_absorpt_correction_T_min 0.99
_exptl_absorpt_correction_type multi-scan
_exptl_absorpt_process_details 'DENZO/SCALEPACK (Otwinowski & Minor, 1997)'
_exptl_crystal_colour colourless
_exptl_crystal_density_diffrn 1.371
_exptl_crystal_density_method 'not measured'
_exptl_crystal_description block
_exptl_crystal_F_000 640
_exptl_crystal_size_max 0.19
_exptl_crystal_size_mid 0.05
_exptl_crystal_size_min 0.04
_refine_diff_density_max 0.32
_refine_diff_density_min -0.32
_refine_ls_extinction_method None
_refine_ls_goodness_of_fit_ref 1.0906
_refine_ls_hydrogen_treatment constr
_refine_ls_matrix_type full
_refine_ls_number_parameters 199
_refine_ls_number_reflns 2116
_refine_ls_number_restraints 0
_refine_ls_R_factor_all 0.1271
_refine_ls_R_factor_gt 0.0517
_refine_ls_shift/su_max 0.000260
_refine_ls_structure_factor_coef F
_refine_ls_weighting_details
;
Method, part 1, Chebychev polynomial, (Watkin, 1994, Prince, 1982)
[weight] = 1.0/[A~0~*T~0~(x)+A~1~*T~1~(x) ... +A~n-1~]*T~n-1~(x)]
where A~i~ are the Chebychev coefficients listed below and x= Fcalc/Fmax
Method = Robust Weighting (Prince, 1982)
W = [weight] * [1-(deltaF/6*sigmaF)^2^]^2^
A~i~ are:
0.243 0.139 0.853E-01
;
_refine_ls_weighting_scheme calc
_refine_ls_wR_factor_all 0.1295
_refine_ls_wR_factor_gt 0.0507
_refine_ls_wR_factor_ref 0.0466
_reflns_limit_h_max 16
_reflns_limit_h_min -16
_reflns_limit_k_max 10
_reflns_limit_k_min 0
_reflns_limit_l_max 26
_reflns_limit_l_min 0
_reflns_number_gt 2408
_reflns_number_total 4690
_reflns_threshold_expression I>2.0\s(I)
_oxford_diffrn_Wilson_B_factor 1.51
_oxford_diffrn_Wilson_scale 27.88
_oxford_refine_ls_r_factor_ref 0.0450
_oxford_refine_ls_scale 0.1862(4)
_oxford_reflns_number_all 4679
_oxford_reflns_threshold_expression_ref I>3.0\s(I)
_cod_data_source_file c2md20181j.txt
_cod_data_source_block 3
_cod_depositor_comments
;
The following automatic conversions were performed:

'_symmetry_cell_setting' value 'Monoclinic' changed to 'monoclinic'
according to
/usr/data/users/saulius/automatic-downloads/retrospective/RSC/lib/dictionaries/cif_core.dic
dictionary named 'cif_core.dic' version 2.4.2 from 2011-04-26.

Automatic conversion script
Id: cif_fix_values 2281 2013-09-26 08:29:07Z andrius 
;
_cod_original_sg_symbol_H-M 'P 21/c'
_cod_original_formula_sum 'C16 H17 N1 O5'
_cod_database_code 7112510

loop_
_symmetry_equiv_pos_as_xyz
x,y,z
-x,-y,-z
-x,y+1/2,-z+1/2
x,-y+1/2,z+1/2

loop_
_atom_site_label
_atom_site_type_symbol
_atom_site_fract_x
_atom_site_fract_y
_atom_site_fract_z
_atom_site_U_iso_or_equiv
_atom_site_occupancy
_atom_site_adp_type
_atom_site_refinement_flags_posn
N1 N 0.64505(16) 0.0691(3) 0.53490(10) 0.0193 1.0000 Uani .
C1 C 0.61863(19) -0.0764(3) 0.58053(12) 0.0179 1.0000 Uani .
C2 C 0.70963(18) -0.1316(3) 0.63305(12) 0.0161 1.0000 Uani .
C3 C 0.81819(18) -0.0431(3) 0.63447(12) 0.0166 1.0000 Uani .
C4 C 0.84015(19) 0.1087(3) 0.58521(12) 0.0171 1.0000 Uani .
C5 C 0.75122(19) 0.1585(3) 0.53702(12) 0.0178 1.0000 Uani .
C6 C 0.95558(18) 0.2122(3) 0.58600(11) 0.0162 1.0000 Uani .
C7 C 1.06170(19) 0.1174(3) 0.57957(12) 0.0183 1.0000 Uani .
C8 C 1.16827(19) 0.2129(3) 0.57899(12) 0.0195 1.0000 Uani .
C9 C 1.16931(19) 0.4107(3) 0.58593(12) 0.0172 1.0000 Uani .
C10 C 1.0639(2) 0.5083(3) 0.59192(13) 0.0204 1.0000 Uani .
C11 C 0.9580(2) 0.4107(3) 0.59152(12) 0.0192 1.0000 Uani .
C12 C 0.66764(18) -0.2772(3) 0.68550(12) 0.0181 1.0000 Uani .
C13 C 0.6309(2) -0.6059(3) 0.70539(15) 0.0275 1.0000 Uani .
C14 C 0.7222(3) -0.6691(4) 0.76190(16) 0.0358 1.0000 Uani .
C15 C 0.9082(2) -0.2280(3) 0.73350(12) 0.0218 1.0000 Uani .
C16 C 1.3803(2) 0.4246(4) 0.57991(15) 0.0289 1.0000 Uani .
O1 O 0.51840(13) -0.1527(2) 0.57572(9) 0.0233 1.0000 Uani .
O2 O 0.62765(15) -0.2375(3) 0.74265(9) 0.0284 1.0000 Uani .
O3 O 0.67633(14) -0.4542(2) 0.65969(9) 0.0203 1.0000 Uani .
O4 O 0.91187(14) -0.0807(2) 0.68008(9) 0.0210 1.0000 Uani .
O5 O 1.26939(14) 0.5194(2) 0.58732(9) 0.0217 1.0000 Uani .
H51 H 0.7623 0.2580 0.5032 0.0209 1.0000 Uiso R
H71 H 1.0614 -0.0174 0.5753 0.0228 1.0000 Uiso R
H81 H 1.2419 0.1449 0.5743 0.0232 1.0000 Uiso R
H101 H 1.0645 0.6416 0.5966 0.0217 1.0000 Uiso R
H111 H 0.8853 0.4787 0.5946 0.0222 1.0000 Uiso R
H131 H 0.5585 -0.5587 0.7294 0.0340 1.0000 Uiso R
H132 H 0.6070 -0.7133 0.6736 0.0343 1.0000 Uiso R
H141 H 0.6914 -0.7776 0.7884 0.0512 1.0000 Uiso R
H143 H 0.7377 -0.5652 0.7956 0.0513 1.0000 Uiso R
H142 H 0.7946 -0.7024 0.7374 0.0514 1.0000 Uiso R
H152 H 0.9864 -0.2376 0.7565 0.0327 1.0000 Uiso R
H151 H 0.8512 -0.1973 0.7684 0.0330 1.0000 Uiso R
H153 H 0.8881 -0.3465 0.7086 0.0328 1.0000 Uiso R
H162 H 1.4406 0.5199 0.5843 0.0440 1.0000 Uiso R
H163 H 1.3909 0.3320 0.6189 0.0439 1.0000 Uiso R
H161 H 1.3787 0.3644 0.5332 0.0440 1.0000 Uiso R
H11 H 0.5911 0.1041 0.5013 0.0215 1.0000 Uiso R

loop_
_atom_site_aniso_label
_atom_site_aniso_U_11
_atom_site_aniso_U_22
_atom_site_aniso_U_33
_atom_site_aniso_U_23
_atom_site_aniso_U_13
_atom_site_aniso_U_12
N1 0.0174(9) 0.0178(9) 0.0221(10) 0.0034(7) -0.0047(7) -0.0020(7)
C1 0.0193(10) 0.0127(9) 0.0216(12) -0.0007(8) 0.0004(8) -0.0006(8)
C2 0.0182(10) 0.0119(9) 0.0181(11) -0.0004(8) 0.0009(8) 0.0011(8)
C3 0.0171(9) 0.0150(10) 0.0175(10) -0.0002(8) -0.0005(8) 0.0010(8)
C4 0.0188(10) 0.0126(10) 0.0199(11) -0.0005(8) 0.0005(8) -0.0010(8)
C5 0.0196(10) 0.0127(10) 0.0211(11) 0.0010(8) 0.0000(8) -0.0007(8)
C6 0.0204(10) 0.0136(9) 0.0144(10) 0.0008(8) -0.0013(8) -0.0024(8)
C7 0.0212(10) 0.0112(9) 0.0223(11) -0.0001(8) -0.0022(8) -0.0017(8)
C8 0.0197(10) 0.0160(10) 0.0228(12) -0.0010(9) 0.0011(8) -0.0003(9)
C9 0.0191(10) 0.0158(10) 0.0165(10) 0.0026(9) -0.0002(8) -0.0057(8)
C10 0.0262(11) 0.0084(9) 0.0267(12) 0.0013(9) 0.0014(9) -0.0023(8)
C11 0.0219(11) 0.0140(10) 0.0215(12) 0.0011(9) 0.0007(9) 0.0016(9)
C12 0.0141(9) 0.0172(10) 0.0228(11) 0.0012(9) -0.0025(8) -0.0009(8)
C13 0.0286(12) 0.0168(11) 0.0370(14) 0.0102(11) 0.0009(10) -0.0066(10)
C14 0.0433(15) 0.0244(13) 0.0389(15) 0.0111(12) -0.0056(12) -0.0042(12)
C15 0.0237(11) 0.0196(11) 0.0215(11) 0.0053(9) -0.0044(9) -0.0037(9)
C16 0.0213(11) 0.0265(13) 0.0390(15) 0.0017(12) 0.0020(10) -0.0075(10)
O1 0.0180(7) 0.0228(8) 0.0286(9) 0.0055(7) -0.0056(6) -0.0053(7)
O2 0.0332(9) 0.0259(9) 0.0270(9) 0.0030(8) 0.0123(7) 0.0041(8)
O3 0.0243(8) 0.0119(7) 0.0246(9) 0.0023(6) 0.0002(6) -0.0034(6)
O4 0.0203(7) 0.0194(8) 0.0230(8) 0.0074(7) -0.0041(6) -0.0041(6)
O5 0.0224(8) 0.0149(7) 0.0277(9) 0.0015(7) 0.0000(7) -0.0065(6)

loop_
_atom_type_symbol
_atom_type_scat_dispersion_real
_atom_type_scat_dispersion_imag
_atom_type_scat_Cromer_Mann_a1
_atom_type_scat_Cromer_Mann_b1
_atom_type_scat_Cromer_Mann_a2
_atom_type_scat_Cromer_Mann_b2
_atom_type_scat_Cromer_Mann_a3
_atom_type_scat_Cromer_Mann_b3
_atom_type_scat_Cromer_Mann_a4
_atom_type_scat_Cromer_Mann_b4
_atom_type_scat_Cromer_Mann_c
_atom_type_scat_source
C 0.0033 0.0016 2.3100 20.8439 1.0200 10.2075 1.5886 0.5687 0.8650 51.6512 0.2156 'International Tables Vol C 4.2.6.8 and 6.1.1.4'
H 0.0000 0.0000 0.4930 10.5109 0.3229 26.1257 0.1402 3.1424 0.0408 57.7998 0.0030 'International Tables Vol C 4.2.6.8 and 6.1.1.4'
N 0.0061 0.0033 12.2126 0.0057 3.1322 9.8933 2.0125 28.9975 1.1663 0.5826 -11.5290 'International Tables Vol C 4.2.6.8 and 6.1.1.4'
O 0.0106 0.0060 3.0485 13.2771 2.2868 5.7011 1.5463 0.3239 0.8670 32.9089 0.2508 'International Tables Vol C 4.2.6.8 and 6.1.1.4'

loop_
_geom_angle_atom_site_label_1
_geom_angle_atom_site_label_2
_geom_angle_atom_site_label_3
_geom_angle
_geom_angle_publ_flag
C1 N1 C5 123.26(19) yes
C1 N1 H11 118.5 no
C5 N1 H11 118.2 no
N1 C1 C2 116.65(19) yes
N1 C1 O1 120.0(2) yes
C2 C1 O1 123.4(2) yes
C1 C2 C3 120.1(2) yes
C1 C2 C12 112.46(18) yes
C3 C2 C12 127.23(19) yes
C2 C3 C4 120.42(19) yes
C2 C3 O4 126.7(2) yes
C4 C3 O4 112.85(18) yes
C3 C4 C5 117.61(19) yes
C3 C4 C6 122.29(19) yes
C5 C4 C6 120.1(2) yes
C4 C5 N1 121.9(2) yes
C4 C5 H51 120.3 no
N1 C5 H51 117.9 no
C4 C6 C7 121.81(19) yes
C4 C6 C11 120.0(2) yes
C7 C6 C11 118.2(2) yes
C6 C7 C8 121.9(2) yes
C6 C7 H71 119.2 no
C8 C7 H71 118.9 no
C7 C8 C9 119.1(2) yes
C7 C8 H81 121.1 no
C9 C8 H81 119.8 no
C8 C9 C10 119.8(2) yes
C8 C9 O5 124.2(2) yes
C10 C9 O5 116.03(19) yes
C9 C10 C11 120.33(19) yes
C9 C10 H101 119.9 no
C11 C10 H101 119.8 no
C6 C11 C10 120.6(2) yes
C6 C11 H111 119.3 no
C10 C11 H111 120.1 no
C2 C12 O2 123.6(2) yes
C2 C12 O3 111.81(18) yes
O2 C12 O3 124.5(2) yes
C14 C13 O3 111.5(2) yes
C14 C13 H131 109.8 no
O3 C13 H131 109.3 no
C14 C13 H132 110.4 no
O3 C13 H132 107.8 no
H131 C13 H132 108.0 no
C13 C14 H141 109.2 no
C13 C14 H143 108.8 no
H141 C14 H143 108.7 no
C13 C14 H142 108.1 no
H141 C14 H142 111.7 no
H143 C14 H142 110.2 no
O4 C15 H152 107.3 no
O4 C15 H151 110.2 no
H152 C15 H151 110.6 no
O4 C15 H153 107.8 no
H152 C15 H153 109.8 no
H151 C15 H153 111.1 no
O5 C16 H162 107.0 no
O5 C16 H163 108.5 no
H162 C16 H163 110.0 no
O5 C16 H161 108.2 no
H162 C16 H161 111.5 no
H163 C16 H161 111.5 no
C13 O3 C12 115.82(18) yes
C15 O4 C3 121.65(17) yes
C16 O5 C9 117.91(17) yes

loop_
_geom_bond_atom_site_label_1
_geom_bond_atom_site_label_2
_geom_bond_distance
_geom_bond_publ_flag
N1 C1 1.368(3) yes
N1 C5 1.355(3) yes
N1 H11 0.884 no
C1 C2 1.435(3) yes
C1 O1 1.254(3) yes
C2 C3 1.377(3) yes
C2 C12 1.502(3) yes
C3 C4 1.432(3) yes
C3 O4 1.349(2) yes
C4 C5 1.358(3) yes
C4 C6 1.495(3) yes
C5 H51 0.950 no
C6 C7 1.384(3) yes
C6 C11 1.398(3) yes
C7 C8 1.381(3) yes
C7 H71 0.950 no
C8 C9 1.395(3) yes
C8 H81 0.968 no
C9 C10 1.385(3) yes
C9 O5 1.366(3) yes
C10 C11 1.381(3) yes
C10 H101 0.941 no
C11 H111 0.956 no
C12 O2 1.203(3) yes
C12 O3 1.337(3) yes
C13 C14 1.502(4) yes
C13 O3 1.469(3) yes
C13 H131 1.006 no
C13 H132 0.986 no
C14 H141 0.980 no
C14 H143 0.971 no
C14 H142 0.984 no
C15 O4 1.433(3) yes
C15 H152 0.966 no
C15 H151 0.960 no
C15 H153 0.973 no
C16 O5 1.433(3) yes
C16 H162 0.957 no
C16 H163 0.974 no
C16 H161 0.961 no

loop_
_geom_hbond_atom_site_label_D
_geom_hbond_atom_site_label_H
_geom_hbond_atom_site_label_A
_geom_hbond_site_symmetry_A
_geom_hbond_angle_DHA
_geom_hbond_distance_DH
_geom_hbond_distance_HA
_geom_hbond_distance_DA
_geom_hbond_publ_flag
C5 H51 O5 2_766 163 0.95 2.31 3.227(3) yes
C13 H131 O2 3_646 129 1.01 2.53 3.258(3) yes
C15 H151 O2 . 123 0.96 2.57 3.190(3) yes
C16 H162 O1 1_665 154 0.96 2.47 3.358(3) yes
N1 H11 O1 2_656 173 0.88 1.88 2.756(3) yes
